data_7708669
loop_
_publ_author_name
'Legendre, Christina M.'
'L\"uert, Daniel'
'Herbst-Irmer, Regine'
'Stalke, Dietmar'

_publ_section_title
;
 Benchmarking magnetic and spectroscopic properties on highly stable 3d
 metal complexes with tuneable bis(benzoxazol-2-yl)methanide ligands
;
_journal_name_full 'Dalton Transactions'
_journal_paper_doi 10.1039/D1DT03230E
_journal_year 2021
_chemical_formula_moiety 'C30 H18 Co N4 O4'
_chemical_formula_sum 'C30 H18 Co N4 O4'
_chemical_formula_weight 557.41
_space_group_crystal_system monoclinic
_space_group_IT_number 14
_space_group_name_Hall '-P 2yn'
_space_group_name_H-M_alt 'P 1 21/n 1'
_atom_sites_solution_hydrogens geom
_audit_creation_method SHELXL-2018/3
_audit_update_record
;
2021-07-12 deposited with the CCDC.	2021-11-01 downloaded from the CCDC.
;
_cell_angle_alpha 90
_cell_angle_beta 102.30(2)
_cell_angle_gamma 90
_cell_formula_units_Z 8
_cell_length_a 20.023(3)
_cell_length_b 7.758(2)
_cell_length_c 31.980(4)
_cell_measurement_reflns_used 7609
_cell_measurement_temperature 100(2)
_cell_measurement_theta_max 25.8455
_cell_measurement_theta_min 2.403
_cell_volume 4853.7(16)
_computing_cell_refinement 'SAINT V8.40B'
_computing_data_collection 'APEX2 v2012.2'
_computing_data_reduction 'SAINT V8.40B'
_computing_molecular_graphics 'XP Version 5.1'
_computing_publication_material 'XP Version 5.1'
_computing_structure_refinement 'SHELXL-2018/3 (Sheldrick, 2018)'
_computing_structure_solution 'SHELXT(G.M.Sheldrick,Acta Cryst.(2015)A71,3-8)'
_diffrn_ambient_temperature 100(2)
_diffrn_measured_fraction_theta_full 1.000
_diffrn_measured_fraction_theta_max 0.999
_diffrn_measurement_device_type 'Bruker Smart APEX II Quazar'
_diffrn_measurement_method 'omega scans'
_diffrn_radiation_type MoK\a
_diffrn_radiation_wavelength 0.71073
_diffrn_reflns_av_R_equivalents 0.0999
_diffrn_reflns_av_unetI/netI 0.0544
_diffrn_reflns_Laue_measured_fraction_full 1.000
_diffrn_reflns_Laue_measured_fraction_max 0.999
_diffrn_reflns_limit_h_max 25
_diffrn_reflns_limit_h_min -26
_diffrn_reflns_limit_k_max 10
_diffrn_reflns_limit_k_min 0
_diffrn_reflns_limit_l_max 41
_diffrn_reflns_limit_l_min 0
_diffrn_reflns_number 158194
_diffrn_reflns_point_group_measured_fraction_full 1.000
_diffrn_reflns_point_group_measured_fraction_max 0.999
_diffrn_reflns_theta_full 25.242
_diffrn_reflns_theta_max 27.526
_diffrn_reflns_theta_min 1.104
_diffrn_source 'INCOATEC Microsource'
_exptl_absorpt_coefficient_mu 0.754
_exptl_absorpt_correction_T_max 0.7456
_exptl_absorpt_correction_T_min 0.4609
_exptl_absorpt_correction_type multi-scan
_exptl_absorpt_process_details
;
 SADABS 2016/2: Krause, L., Herbst-Irmer, R., Sheldrick G.M. & Stalke D.,
 J. Appl. Cryst. 48 (2015) 3-10
;
_exptl_crystal_colour purple
_exptl_crystal_density_diffrn 1.526
_exptl_crystal_description block
_exptl_crystal_F_000 2280
_exptl_crystal_size_max 0.245
_exptl_crystal_size_mid 0.143
_exptl_crystal_size_min 0.118
_refine_diff_density_max 1.218
_refine_diff_density_min -1.158
_refine_diff_density_rms 0.088
_refine_ls_extinction_method none
_refine_ls_goodness_of_fit_ref 1.104
_refine_ls_hydrogen_treatment constr
_refine_ls_matrix_type full
_refine_ls_number_parameters 704
_refine_ls_number_reflns 11334
_refine_ls_number_restraints 0
_refine_ls_restrained_S_all 1.104
_refine_ls_R_factor_all 0.0720
_refine_ls_R_factor_gt 0.0615
_refine_ls_shift/su_max 0.001
_refine_ls_shift/su_mean 0.000
_refine_ls_structure_factor_coef Fsqd
_refine_ls_weighting_details 'w=1/[\s^2^(Fo^2^)+(0.0590P)^2^+9.0936P] where P=(Fo^2^+2Fc^2^)/3'
_refine_ls_weighting_scheme calc
_refine_ls_wR_factor_gt 0.1527
_refine_ls_wR_factor_ref 0.1584
_reflns_Friedel_coverage 0.000
_reflns_number_gt 9787
_reflns_number_total 11334
_reflns_threshold_expression 'I > 2\s(I)'
_cod_data_source_file d1dt03230e2.cif
_cod_data_source_block 3a
_cod_original_sg_symbol_H-M 'P 21/n'
_cod_database_code 7708669
_shelx_shelxl_version_number 2018/3
_shelx_space_group_comment
;
The symmetry employed for this shelxl refinement is uniquely defined
by the following loop, which should always be used as a source of
symmetry information in preference to the above space-group names.
They are only intended as comments.
;
_shelx_estimated_absorpt_t_min 0.837
_shelx_estimated_absorpt_t_max 0.916

loop_
_space_group_symop_operation_xyz
'x, y, z'
'-x+1/2, y+1/2, -z+1/2'
'-x, -y, -z'
'x-1/2, -y-1/2, z-1/2'

loop_
_atom_site_label
_atom_site_type_symbol
_atom_site_fract_x
_atom_site_fract_y
_atom_site_fract_z
_atom_site_U_iso_or_equiv
_atom_site_adp_type
_atom_site_occupancy
_atom_site_site_symmetry_order
_atom_site_calc_flag
_atom_site_refinement_flags_posn
_atom_site_refinement_flags_adp
_atom_site_refinement_flags_occupancy
_atom_site_disorder_assembly
_atom_site_disorder_group
Co1 Co 0.93958(2) 0.68095(6) 0.37793(2) 0.02295(12) Uani 1 1 d . . . . .
C1 C 1.08395(18) 0.7388(5) 0.41820(12) 0.0320(8) Uani 1 1 d . . . . .
O1 O 1.14805(12) 0.7735(4) 0.41142(9) 0.0379(6) Uani 1 1 d . . . . .
N1 N 1.04000(14) 0.6929(4) 0.38213(9) 0.0261(6) Uani 1 1 d . . . . .
Co02 Co 0.52544(2) 0.80844(7) 0.61935(2) 0.02457(12) Uani 1 1 d . . . . .
C2 C 1.07257(19) 0.7569(6) 0.45932(12) 0.0396(10) Uani 1 1 d . . . . .
H2 H 1.109986 0.781624 0.482274 0.047 Uiso 1 1 calc R U . . .
O2 O 0.99964(14) 0.7770(4) 0.50813(8) 0.0419(7) Uani 1 1 d . . . . .
N2 N 0.94910(14) 0.7001(4) 0.44074(9) 0.0272(6) Uani 1 1 d . . . . .
O3 O 0.83875(12) 0.3867(3) 0.27484(7) 0.0277(5) Uani 1 1 d . . . . .
C3 C 1.00776(19) 0.7397(6) 0.46751(11) 0.0333(8) Uani 1 1 d . . . . .
N3 N 0.90676(14) 0.5080(4) 0.33284(9) 0.0241(6) Uani 1 1 d . . . . .
O4 O 0.76803(11) 0.9410(3) 0.31060(8) 0.0284(5) Uani 1 1 d . . . . .
C4 C 0.85096(17) 0.5272(4) 0.30160(10) 0.0249(7) Uani 1 1 d . . . . .
N4 N 0.86314(14) 0.8416(4) 0.35525(8) 0.0233(6) Uani 1 1 d . . . . .
O5 O 0.49271(12) 1.1228(3) 0.71872(8) 0.0288(5) Uani 1 1 d . . . . .
C5 C 0.80639(17) 0.6655(5) 0.29312(10) 0.0260(7) Uani 1 1 d . . . . .
H5 H 0.769647 0.662395 0.268817 0.031 Uiso 1 1 calc R U . . .
N5 N 0.52403(14) 0.9894(4) 0.66311(9) 0.0253(6) Uani 1 1 d . . . . .
N6 N 0.46324(14) 0.6552(4) 0.64319(9) 0.0248(6) Uani 1 1 d . . . . .
O6 O 0.38926(12) 0.5776(3) 0.68413(7) 0.0285(5) Uani 1 1 d . . . . .
C6 C 0.81498(16) 0.8101(5) 0.32007(10) 0.0248(7) Uani 1 1 d . . . . .
N7 N 0.62109(14) 0.7907(4) 0.61130(9) 0.0267(6) Uani 1 1 d . . . . .
O7 O 0.70435(13) 0.7094(4) 0.57730(8) 0.0381(7) Uani 1 1 d . . . . .
C7 C 1.07849(17) 0.6901(5) 0.35006(11) 0.0267(7) Uani 1 1 d . . . . .
N8 N 0.48640(14) 0.7908(4) 0.55716(9) 0.0272(6) Uani 1 1 d . . . . .
O8 O 0.48314(14) 0.7172(5) 0.48827(8) 0.0430(7) Uani 1 1 d . . . . .
C8 C 1.14480(18) 0.7423(5) 0.36851(12) 0.0316(8) Uani 1 1 d . . . . .
C10 C 1.1788(2) 0.7208(6) 0.30314(13) 0.0371(9) Uani 1 1 d . . . . .
H10 H 1.212502 0.730799 0.286369 0.045 Uiso 1 1 calc R U . . .
C11 C 1.11294(19) 0.6644(6) 0.28365(12) 0.0346(8) Uani 1 1 d . . . . .
H11 H 1.102797 0.637533 0.253991 0.042 Uiso 1 1 calc R U . . .
C12 C 1.06197(17) 0.6473(5) 0.30726(11) 0.0291(7) Uani 1 1 d . . . . .
H12 H 1.017514 0.607662 0.294245 0.035 Uiso 1 1 calc R U . . .
C13 C 0.89850(18) 0.7182(5) 0.46503(11) 0.0298(7) Uani 1 1 d . . . . .
C14 C 0.9298(2) 0.7660(6) 0.50614(12) 0.0379(9) Uani 1 1 d . . . . .
C15 C 0.8954(2) 0.8076(7) 0.53784(12) 0.0453(10) Uani 1 1 d . . . . .
H15 H 0.918447 0.842362 0.565658 0.054 Uiso 1 1 calc R U . . .
C16 C 0.8246(2) 0.7951(7) 0.52619(14) 0.0486(11) Uani 1 1 d . . . . .
H16 H 0.798084 0.822639 0.546609 0.058 Uiso 1 1 calc R U . . .
C18 C 0.82792(19) 0.7041(5) 0.45379(12) 0.0340(8) Uani 1 1 d . . . . .
H18 H 0.805228 0.669475 0.425880 0.041 Uiso 1 1 calc R U . . .
C17 C 0.7917(2) 0.7432(6) 0.48532(13) 0.0426(10) Uani 1 1 d . . . . .
H17 H 0.743316 0.734159 0.478727 0.051 Uiso 1 1 calc R U . . .
C19 C 0.93355(17) 0.3464(4) 0.32589(11) 0.0253(7) Uani 1 1 d . . . . .
C21 C 0.90156(19) 0.1120(5) 0.27529(12) 0.0315(8) Uani 1 1 d . . . . .
H21 H 0.870921 0.062906 0.251467 0.038 Uiso 1 1 calc R U . . .
C23 C 1.00414(19) 0.0988(5) 0.33170(13) 0.0346(8) Uani 1 1 d . . . . .
H23 H 1.043677 0.036671 0.345366 0.042 Uiso 1 1 calc R U . . .
C22 C 0.95968(19) 0.0246(5) 0.29669(12) 0.0337(8) Uani 1 1 d . . . . .
H22 H 0.969213 -0.087129 0.287330 0.040 Uiso 1 1 calc R U . . .
C9 C 1.19603(19) 0.7623(6) 0.34644(14) 0.0383(9) Uani 1 1 d . . . . .
H9 H 1.240311 0.801972 0.359831 0.046 Uiso 1 1 calc R U . . .
C20 C 0.89115(17) 0.2717(5) 0.29044(11) 0.0268(7) Uani 1 1 d . . . . .
C24 C 0.99211(18) 0.2609(5) 0.34707(12) 0.0298(7) Uani 1 1 d . . . . .
H24 H 1.022413 0.310941 0.370905 0.036 Uiso 1 1 calc R U . . .
C25 C 0.84601(16) 1.0019(4) 0.37049(10) 0.0245(7) Uani 1 1 d . . . . .
C26 C 0.78789(17) 1.0619(5) 0.34308(10) 0.0259(7) Uani 1 1 d . . . . .
C27 C 0.75639(18) 1.2143(5) 0.34773(12) 0.0318(8) Uani 1 1 d . . . . .
H27 H 0.716572 1.251846 0.328055 0.038 Uiso 1 1 calc R U . . .
C28 C 0.78685(19) 1.3113(5) 0.38345(12) 0.0329(8) Uani 1 1 d . . . . .
H28 H 0.766967 1.418130 0.388704 0.039 Uiso 1 1 calc R U . . .
C29 C 0.8455(2) 1.2551(5) 0.41147(12) 0.0320(8) Uani 1 1 d . . . . .
H29 H 0.864797 1.325218 0.435347 0.038 Uiso 1 1 calc R U . . .
C30 C 0.87708(18) 1.0997(5) 0.40580(11) 0.0283(7) Uani 1 1 d . . . . .
H30 H 0.917525 1.062457 0.424930 0.034 Uiso 1 1 calc R U . . .
C31 C 0.48558(16) 0.9803(5) 0.69279(10) 0.0260(7) Uani 1 1 d . . . . .
C32 C 0.44219(18) 0.8492(5) 0.70028(11) 0.0290(7) Uani 1 1 d . . . . .
H32 H 0.417755 0.861529 0.722515 0.035 Uiso 1 1 calc R U . . .
C33 C 0.43429(16) 0.7013(5) 0.67568(10) 0.0255(7) Uani 1 1 d . . . . .
C34 C 0.63552(18) 0.7435(6) 0.57369(12) 0.0333(8) Uani 1 1 d . . . . .
C35 C 0.59307(19) 0.7249(6) 0.53383(12) 0.0389(10) Uani 1 1 d . . . . .
H35 H 0.612019 0.696313 0.509904 0.047 Uiso 1 1 calc R U . . .
C36 C 0.52302(19) 0.7477(6) 0.52837(11) 0.0321(8) Uani 1 1 d . . . . .
C37 C 0.55872(17) 1.1462(5) 0.67038(10) 0.0263(7) Uani 1 1 d . . . . .
C38 C 0.53881(17) 1.2286(5) 0.70425(11) 0.0281(7) Uani 1 1 d . . . . .
C39 C 0.56244(19) 1.3870(5) 0.71940(11) 0.0307(7) Uani 1 1 d . . . . .
H39 H 0.547739 1.441204 0.742517 0.037 Uiso 1 1 calc R U . . .
C40 C 0.60958(18) 1.4640(5) 0.69869(12) 0.0317(8) Uani 1 1 d . . . . .
H40 H 0.627622 1.574194 0.707913 0.038 Uiso 1 1 calc R U . . .
C41 C 0.63081(19) 1.3829(5) 0.66475(12) 0.0327(8) Uani 1 1 d . . . . .
H41 H 0.663216 1.438644 0.651562 0.039 Uiso 1 1 calc R U . . .
C42 C 0.60557(18) 1.2224(5) 0.64985(12) 0.0296(7) Uani 1 1 d . . . . .
H42 H 0.619763 1.167349 0.626666 0.036 Uiso 1 1 calc R U . . .
C43 C 0.43427(16) 0.4962(5) 0.62867(10) 0.0254(7) Uani 1 1 d . . . . .
C44 C 0.38921(17) 0.4488(5) 0.65405(11) 0.0278(7) Uani 1 1 d . . . . .
C45 C 0.35129(19) 0.3004(5) 0.64897(12) 0.0340(8) Uani 1 1 d . . . . .
H45 H 0.321127 0.271680 0.667159 0.041 Uiso 1 1 calc R U . . .
C46 C 0.3598(2) 0.1952(5) 0.61557(13) 0.0354(8) Uani 1 1 d . . . . .
H46 H 0.334503 0.090983 0.610331 0.043 Uiso 1 1 calc R U . . .
C47 C 0.40507(19) 0.2388(5) 0.58927(12) 0.0333(8) Uani 1 1 d . . . . .
H47 H 0.409524 0.163572 0.566589 0.040 Uiso 1 1 calc R U . . .
C48 C 0.44340(18) 0.3887(5) 0.59553(11) 0.0299(7) Uani 1 1 d . . . . .
H48 H 0.474561 0.416993 0.577956 0.036 Uiso 1 1 calc R U . . .
C49 C 0.68446(17) 0.7940(5) 0.64054(11) 0.0271(7) Uani 1 1 d . . . . .
C50 C 0.73461(18) 0.7414(5) 0.61967(12) 0.0320(8) Uani 1 1 d . . . . .
C51 C 0.80298(19) 0.7240(6) 0.63908(13) 0.0364(9) Uani 1 1 d . . . . .
H51 H 0.836127 0.685361 0.623926 0.044 Uiso 1 1 calc R U . . .
C52 C 0.81984(18) 0.7668(6) 0.68209(13) 0.0369(9) Uani 1 1 d . . . . .
H52 H 0.866032 0.756769 0.697075 0.044 Uiso 1 1 calc R U . . .
C53 C 0.77104(18) 0.8239(6) 0.70389(12) 0.0345(8) Uani 1 1 d . . . . .
H53 H 0.784778 0.854109 0.733254 0.041 Uiso 1 1 calc R U . . .
C54 C 0.70182(18) 0.8382(5) 0.68352(11) 0.0314(8) Uani 1 1 d . . . . .
H54 H 0.668382 0.876332 0.698506 0.038 Uiso 1 1 calc R U . . .
C55 C 0.41781(18) 0.7831(5) 0.53532(11) 0.0307(8) Uani 1 1 d . . . . .
C56 C 0.41611(19) 0.7370(6) 0.49327(12) 0.0381(9) Uani 1 1 d . . . . .
C57 C 0.3572(2) 0.7098(7) 0.46296(13) 0.0508(12) Uani 1 1 d . . . . .
H57 H 0.357753 0.678257 0.434322 0.061 Uiso 1 1 calc R U . . .
C58 C 0.2969(2) 0.7319(8) 0.47720(14) 0.0575(14) Uani 1 1 d . . . . .
H58 H 0.254524 0.714311 0.457662 0.069 Uiso 1 1 calc R U . . .
C59 C 0.2965(2) 0.7787(7) 0.51906(14) 0.0504(12) Uani 1 1 d . . . . .
H59 H 0.254026 0.795558 0.527220 0.061 Uiso 1 1 calc R U . . .
C60 C 0.35711(19) 0.8015(6) 0.54931(12) 0.0355(8) Uani 1 1 d . . . . .
H60 H 0.356954 0.828479 0.578267 0.043 Uiso 1 1 calc R U . . .

loop_
_atom_site_aniso_label
_atom_site_aniso_U_11
_atom_site_aniso_U_22
_atom_site_aniso_U_33
_atom_site_aniso_U_23
_atom_site_aniso_U_13
_atom_site_aniso_U_12
Co1 0.0178(2) 0.0284(2) 0.0212(2) -0.00107(18) 0.00094(16) 0.00136(17)
C1 0.0202(16) 0.044(2) 0.0302(18) -0.0017(15) 0.0011(13) 0.0014(15)
O1 0.0178(12) 0.0581(18) 0.0351(14) -0.0016(13) -0.0007(10) -0.0003(12)
N1 0.0208(13) 0.0335(16) 0.0229(13) 0.0009(12) 0.0024(10) 0.0030(12)
Co02 0.0198(2) 0.0345(3) 0.0200(2) -0.00070(18) 0.00561(16) -0.00296(18)
C2 0.0214(17) 0.069(3) 0.0252(17) -0.0021(18) -0.0027(14) -0.0025(17)
O2 0.0296(14) 0.072(2) 0.0217(13) -0.0035(13) 0.0008(10) -0.0016(14)
N2 0.0232(14) 0.0325(16) 0.0246(13) 0.0007(12) 0.0024(11) 0.0015(12)
O3 0.0277(12) 0.0296(13) 0.0244(11) -0.0035(10) 0.0028(9) -0.0014(10)
C3 0.0279(18) 0.048(2) 0.0215(16) -0.0005(15) -0.0002(13) 0.0018(16)
N3 0.0229(13) 0.0243(14) 0.0244(13) -0.0008(11) 0.0033(10) -0.0003(11)
O4 0.0203(11) 0.0320(13) 0.0307(12) -0.0005(10) 0.0007(9) 0.0015(10)
C4 0.0241(16) 0.0271(17) 0.0233(15) -0.0018(13) 0.0045(12) -0.0040(13)
N4 0.0215(13) 0.0244(14) 0.0237(13) -0.0008(11) 0.0039(10) 0.0004(11)
O5 0.0266(12) 0.0338(14) 0.0269(12) -0.0007(10) 0.0078(9) 0.0010(10)
C5 0.0215(15) 0.0299(18) 0.0240(15) -0.0018(13) -0.0008(12) -0.0028(13)
N5 0.0223(13) 0.0305(15) 0.0235(13) 0.0020(11) 0.0057(10) 0.0001(11)
N6 0.0198(13) 0.0291(15) 0.0256(13) 0.0013(11) 0.0048(10) 0.0008(11)
O6 0.0254(12) 0.0332(14) 0.0289(12) 0.0041(10) 0.0106(9) 0.0012(10)
C6 0.0189(15) 0.0303(17) 0.0254(15) 0.0012(13) 0.0053(12) 0.0023(13)
N7 0.0202(13) 0.0392(17) 0.0218(13) 0.0007(12) 0.0067(10) -0.0034(12)
O7 0.0209(12) 0.065(2) 0.0300(13) -0.0025(13) 0.0098(10) -0.0008(12)
C7 0.0219(15) 0.0268(17) 0.0313(17) 0.0025(14) 0.0052(13) 0.0014(13)
N8 0.0213(13) 0.0375(17) 0.0229(13) 0.0002(12) 0.0052(11) -0.0020(12)
O8 0.0293(14) 0.078(2) 0.0206(12) -0.0042(13) 0.0041(10) -0.0047(14)
C8 0.0230(17) 0.038(2) 0.0334(18) -0.0007(15) 0.0057(14) 0.0006(15)
C10 0.0287(19) 0.044(2) 0.041(2) 0.0000(17) 0.0134(16) -0.0022(16)
C11 0.0291(18) 0.044(2) 0.0326(18) -0.0009(16) 0.0105(15) 0.0015(16)
C12 0.0215(16) 0.0325(19) 0.0327(18) -0.0006(14) 0.0045(13) -0.0018(14)
C13 0.0296(18) 0.035(2) 0.0247(16) 0.0030(14) 0.0060(13) -0.0011(15)
C14 0.0321(19) 0.055(3) 0.0250(17) 0.0043(17) 0.0027(15) -0.0027(18)
C15 0.045(2) 0.067(3) 0.0239(17) 0.0002(19) 0.0067(16) -0.001(2)
C16 0.044(2) 0.071(3) 0.036(2) 0.003(2) 0.0187(18) -0.004(2)
C18 0.0311(18) 0.042(2) 0.0288(17) -0.0010(16) 0.0057(14) -0.0069(16)
C17 0.033(2) 0.059(3) 0.038(2) 0.0054(19) 0.0131(17) -0.0037(19)
C19 0.0244(16) 0.0244(17) 0.0285(16) -0.0010(13) 0.0090(13) -0.0010(13)
C21 0.0355(19) 0.0313(19) 0.0305(17) -0.0065(15) 0.0134(15) -0.0081(15)
C23 0.0290(18) 0.031(2) 0.045(2) 0.0039(16) 0.0115(16) 0.0013(15)
C22 0.037(2) 0.0256(18) 0.045(2) -0.0014(15) 0.0212(16) -0.0001(15)
C9 0.0212(17) 0.044(2) 0.049(2) -0.0019(18) 0.0063(16) -0.0018(16)
C20 0.0257(16) 0.0273(18) 0.0289(17) 0.0020(13) 0.0092(13) 0.0002(13)
C24 0.0226(16) 0.0289(18) 0.0370(19) 0.0048(15) 0.0042(14) 0.0000(14)
C25 0.0218(15) 0.0265(17) 0.0265(15) 0.0004(13) 0.0081(12) -0.0022(13)
C26 0.0221(15) 0.0286(17) 0.0265(16) 0.0019(13) 0.0044(12) -0.0017(13)
C27 0.0211(16) 0.036(2) 0.0374(19) 0.0031(16) 0.0042(14) 0.0043(14)
C28 0.0307(18) 0.0284(18) 0.041(2) -0.0006(16) 0.0121(15) 0.0030(15)
C29 0.0348(19) 0.0310(19) 0.0308(18) -0.0031(14) 0.0089(15) -0.0025(15)
C30 0.0274(17) 0.0321(19) 0.0243(16) 0.0009(14) 0.0029(13) -0.0006(14)
C31 0.0216(15) 0.0333(19) 0.0223(15) 0.0013(13) 0.0028(12) 0.0043(13)
C32 0.0260(17) 0.038(2) 0.0237(16) 0.0026(14) 0.0082(13) 0.0049(14)
C33 0.0165(14) 0.0340(18) 0.0260(15) 0.0066(14) 0.0048(12) 0.0002(13)
C34 0.0197(16) 0.051(2) 0.0305(18) -0.0014(16) 0.0081(13) -0.0040(15)
C35 0.0276(18) 0.068(3) 0.0246(17) -0.0052(18) 0.0121(14) -0.0020(18)
C36 0.0270(18) 0.049(2) 0.0197(15) -0.0002(15) 0.0038(13) -0.0052(16)
C37 0.0214(15) 0.0320(18) 0.0243(15) -0.0011(13) 0.0023(12) 0.0018(13)
C38 0.0222(16) 0.0357(19) 0.0257(16) 0.0038(14) 0.0037(13) 0.0029(14)
C39 0.0317(18) 0.0295(18) 0.0296(17) -0.0014(14) 0.0036(14) 0.0068(15)
C40 0.0288(18) 0.0285(19) 0.0355(18) -0.0018(15) 0.0016(14) 0.0023(14)
C41 0.0280(18) 0.0338(19) 0.0375(19) 0.0048(16) 0.0093(15) 0.0018(15)
C42 0.0271(17) 0.0320(19) 0.0311(17) 0.0005(14) 0.0093(14) -0.0019(14)
C43 0.0184(14) 0.0313(18) 0.0252(15) 0.0058(13) 0.0016(12) 0.0020(13)
C44 0.0235(16) 0.0326(19) 0.0269(16) 0.0034(14) 0.0042(13) 0.0023(14)
C45 0.0291(18) 0.038(2) 0.0368(19) 0.0077(16) 0.0108(15) -0.0003(15)
C46 0.0319(19) 0.033(2) 0.041(2) 0.0032(16) 0.0061(16) -0.0044(16)
C47 0.0327(19) 0.035(2) 0.0318(18) 0.0014(15) 0.0047(15) 0.0031(15)
C48 0.0277(17) 0.037(2) 0.0249(16) 0.0035(14) 0.0050(13) 0.0012(15)
C49 0.0213(15) 0.0293(18) 0.0303(17) 0.0046(14) 0.0048(13) -0.0053(13)
C50 0.0213(16) 0.044(2) 0.0308(18) 0.0011(16) 0.0069(14) -0.0032(15)
C51 0.0222(17) 0.047(2) 0.040(2) 0.0024(17) 0.0077(15) 0.0011(16)
C52 0.0195(16) 0.048(2) 0.040(2) 0.0055(18) 0.0003(15) -0.0068(16)
C53 0.0270(18) 0.044(2) 0.0302(18) 0.0025(16) 0.0019(14) -0.0077(16)
C54 0.0237(16) 0.042(2) 0.0289(17) 0.0032(15) 0.0068(13) -0.0035(15)
C55 0.0278(17) 0.038(2) 0.0251(16) 0.0033(14) 0.0024(13) -0.0021(15)
C56 0.0266(18) 0.062(3) 0.0256(17) 0.0019(17) 0.0045(14) -0.0011(17)
C57 0.037(2) 0.085(4) 0.0264(19) 0.000(2) -0.0031(16) -0.002(2)
C58 0.029(2) 0.101(4) 0.037(2) 0.007(2) -0.0068(17) 0.002(2)
C59 0.026(2) 0.084(4) 0.040(2) 0.009(2) 0.0021(17) 0.009(2)
C60 0.0271(18) 0.047(2) 0.0318(18) 0.0011(17) 0.0041(14) 0.0068(16)

loop_
_atom_type_symbol
_atom_type_description
_atom_type_scat_dispersion_real
_atom_type_scat_dispersion_imag
_atom_type_scat_source
C C 0.0033 0.0016 'International Tables Vol C Tables 4.2.6.8 and 6.1.1.4'
H H 0.0000 0.0000 'International Tables Vol C Tables 4.2.6.8 and 6.1.1.4'
N N 0.0061 0.0033 'International Tables Vol C Tables 4.2.6.8 and 6.1.1.4'
O O 0.0106 0.0060 'International Tables Vol C Tables 4.2.6.8 and 6.1.1.4'
Co Co 0.3494 0.9721 'International Tables Vol C Tables 4.2.6.8 and 6.1.1.4'

loop_
_geom_angle_atom_site_label_1
_geom_angle_atom_site_label_2
_geom_angle_atom_site_label_3
_geom_angle
_geom_angle_site_symmetry_1
_geom_angle_site_symmetry_3
_geom_angle_publ_flag
N3 Co1 N2 137.33(12) . . ?
N3 Co1 N4 92.80(12) . . ?
N2 Co1 N4 102.90(12) . . ?
N3 Co1 N1 104.78(12) . . ?
N2 Co1 N1 92.89(12) . . ?
N4 Co1 N1 133.20(12) . . ?
N1 C1 O1 112.4(3) . . ?
N1 C1 C2 129.1(3) . . ?
O1 C1 C2 118.5(3) . . ?
C1 O1 C8 105.9(3) . . ?
C1 N1 C7 105.7(3) . . ?
C1 N1 Co1 122.6(2) . . ?
C7 N1 Co1 130.7(2) . . ?
N8 Co02 N5 133.98(13) . . ?
N8 Co02 N6 101.43(12) . . ?
N5 Co02 N6 92.78(12) . . ?
N8 Co02 N7 92.86(12) . . ?
N5 Co02 N7 107.36(12) . . ?
N6 Co02 N7 134.99(12) . . ?
C3 C2 C1 121.3(3) . . ?
C3 O2 C14 105.3(3) . . ?
C3 N2 C13 105.2(3) . . ?
C3 N2 Co1 123.3(2) . . ?
C13 N2 Co1 129.9(2) . . ?
C4 O3 C20 105.4(3) . . ?
N2 C3 O2 113.0(3) . . ?
N2 C3 C2 129.3(3) . . ?
O2 C3 C2 117.6(3) . . ?
C4 N3 C19 105.6(3) . . ?
C4 N3 Co1 124.3(2) . . ?
C19 N3 Co1 130.1(2) . . ?
C6 O4 C26 105.1(2) . . ?
N3 C4 O3 112.7(3) . . ?
N3 C4 C5 129.2(3) . . ?
O3 C4 C5 118.1(3) . . ?
C6 N4 C25 105.5(3) . . ?
C6 N4 Co1 123.6(2) . . ?
C25 N4 Co1 130.9(2) . . ?
C31 O5 C38 105.4(3) . . ?
C4 C5 C6 120.6(3) . . ?
C31 N5 C37 105.5(3) . . ?
C31 N5 Co02 123.8(2) . . ?
C37 N5 Co02 130.7(2) . . ?
C33 N6 C43 105.9(3) . . ?
C33 N6 Co02 123.2(2) . . ?
C43 N6 Co02 130.5(2) . . ?
C33 O6 C44 105.6(3) . . ?
N4 C6 O4 112.8(3) . . ?
N4 C6 C5 129.4(3) . . ?
O4 C6 C5 117.9(3) . . ?
C34 N7 C49 105.3(3) . . ?
C34 N7 Co02 122.0(2) . . ?
C49 N7 Co02 132.0(2) . . ?
C50 O7 C34 105.6(3) . . ?
C12 C7 C8 119.7(3) . . ?
C12 C7 N1 132.4(3) . . ?
C8 C7 N1 107.9(3) . . ?
C36 N8 C55 105.6(3) . . ?
C36 N8 Co02 123.5(2) . . ?
C55 N8 Co02 129.6(2) . . ?
C36 O8 C56 104.8(3) . . ?
C9 C8 O1 127.5(3) . . ?
C9 C8 C7 124.4(4) . . ?
O1 C8 C7 108.1(3) . . ?
C9 C10 C11 121.6(4) . . ?
C12 C11 C10 121.0(4) . . ?
C7 C12 C11 117.7(3) . . ?
C14 C13 C18 119.9(3) . . ?
C14 C13 N2 108.5(3) . . ?
C18 C13 N2 131.5(3) . . ?
C15 C14 C13 124.4(4) . . ?
C15 C14 O2 127.4(4) . . ?
C13 C14 O2 108.0(3) . . ?
C14 C15 C16 115.3(4) . . ?
C15 C16 C17 121.6(4) . . ?
C13 C18 C17 117.0(4) . . ?
C16 C17 C18 121.8(4) . . ?
C20 C19 C24 120.2(3) . . ?
C20 C19 N3 108.3(3) . . ?
C24 C19 N3 131.4(3) . . ?
C20 C21 C22 116.3(3) . . ?
C24 C23 C22 121.8(4) . . ?
C21 C22 C23 121.1(4) . . ?
C8 C9 C10 115.6(4) . . ?
C21 C20 O3 128.2(3) . . ?
C21 C20 C19 123.8(3) . . ?
O3 C20 C19 108.0(3) . . ?
C23 C24 C19 116.8(3) . . ?
C26 C25 C30 120.1(3) . . ?
C26 C25 N4 108.3(3) . . ?
C30 C25 N4 131.6(3) . . ?
C27 C26 C25 124.8(3) . . ?
C27 C26 O4 126.9(3) . . ?
C25 C26 O4 108.4(3) . . ?
C26 C27 C28 115.2(3) . . ?
C29 C28 C27 121.5(4) . . ?
C28 C29 C30 122.3(3) . . ?
C29 C30 C25 116.2(3) . . ?
N5 C31 O5 112.5(3) . . ?
N5 C31 C32 129.2(3) . . ?
O5 C31 C32 118.3(3) . . ?
C33 C32 C31 120.6(3) . . ?
N6 C33 C32 130.3(3) . . ?
N6 C33 O6 112.0(3) . . ?
C32 C33 O6 117.7(3) . . ?
N7 C34 C35 130.2(3) . . ?
N7 C34 O7 112.1(3) . . ?
C35 C34 O7 117.6(3) . . ?
C34 C35 C36 120.7(3) . . ?
N8 C36 O8 112.9(3) . . ?
N8 C36 C35 129.3(3) . . ?
O8 C36 C35 117.7(3) . . ?
C42 C37 C38 120.6(3) . . ?
C42 C37 N5 131.0(3) . . ?
C38 C37 N5 108.4(3) . . ?
C39 C38 O5 128.2(3) . . ?
C39 C38 C37 123.7(3) . . ?
O5 C38 C37 108.1(3) . . ?
C38 C39 C40 115.7(3) . . ?
C41 C40 C39 121.6(4) . . ?
C42 C41 C40 121.4(4) . . ?
C37 C42 C41 116.9(3) . . ?
C44 C43 C48 119.7(3) . . ?
C44 C43 N6 108.4(3) . . ?
C48 C43 N6 132.0(3) . . ?
C45 C44 C43 124.5(3) . . ?
C45 C44 O6 127.3(3) . . ?
C43 C44 O6 108.1(3) . . ?
C44 C45 C46 115.5(3) . . ?
C45 C46 C47 121.5(4) . . ?
C48 C47 C46 121.7(4) . . ?
C47 C48 C43 117.1(3) . . ?
C50 C49 C54 119.8(3) . . ?
C50 C49 N7 108.6(3) . . ?
C54 C49 N7 131.6(3) . . ?
C49 C50 O7 108.3(3) . . ?
C49 C50 C51 124.3(4) . . ?
O7 C50 C51 127.4(3) . . ?
C50 C51 C52 115.5(4) . . ?
C51 C52 C53 121.8(3) . . ?
C52 C53 C54 121.5(4) . . ?
C49 C54 C53 117.0(3) . . ?
C56 C55 C60 119.8(3) . . ?
C56 C55 N8 108.3(3) . . ?
C60 C55 N8 131.8(3) . . ?
C57 C56 C55 124.4(4) . . ?
C57 C56 O8 127.2(4) . . ?
C55 C56 O8 108.4(3) . . ?
C56 C57 C58 115.2(4) . . ?
C59 C58 C57 122.1(4) . . ?
C58 C59 C60 121.3(4) . . ?
C55 C60 C59 117.1(4) . . ?

loop_
_geom_bond_atom_site_label_1
_geom_bond_atom_site_label_2
_geom_bond_distance
_geom_bond_site_symmetry_2
_geom_bond_publ_flag
Co1 N3 1.977(3) . ?
Co1 N2 1.983(3) . ?
Co1 N4 1.987(3) . ?
Co1 N1 1.989(3) . ?
C1 N1 1.341(4) . ?
C1 O1 1.373(4) . ?
C1 C2 1.389(5) . ?
O1 C8 1.381(5) . ?
N1 C7 1.408(4) . ?
Co02 N8 1.981(3) . ?
Co02 N5 1.987(3) . ?
Co02 N6 1.987(3) . ?
Co02 N7 1.991(3) . ?
C2 C3 1.384(5) . ?
O2 C3 1.374(4) . ?
O2 C14 1.388(5) . ?
N2 C3 1.333(5) . ?
N2 C13 1.409(4) . ?
O3 C4 1.375(4) . ?
O3 C20 1.386(4) . ?
N3 C4 1.339(4) . ?
N3 C19 1.400(4) . ?
O4 C6 1.373(4) . ?
O4 C26 1.393(4) . ?
C4 C5 1.385(5) . ?
N4 C6 1.339(4) . ?
N4 C25 1.405(4) . ?
O5 C31 1.371(4) . ?
O5 C38 1.386(4) . ?
C5 C6 1.403(5) . ?
N5 C31 1.345(4) . ?
N5 C37 1.395(5) . ?
N6 C33 1.342(4) . ?
N6 C43 1.400(5) . ?
O6 C33 1.382(4) . ?
O6 C44 1.387(4) . ?
N7 C34 1.346(4) . ?
N7 C49 1.407(4) . ?
O7 C50 1.384(4) . ?
O7 C34 1.384(4) . ?
C7 C12 1.378(5) . ?
C7 C8 1.393(5) . ?
N8 C36 1.336(5) . ?
N8 C55 1.403(4) . ?
O8 C36 1.379(4) . ?
O8 C56 1.393(5) . ?
C8 C9 1.372(5) . ?
C10 C9 1.392(6) . ?
C10 C11 1.403(5) . ?
C11 C12 1.399(5) . ?
C13 C14 1.381(5) . ?
C13 C18 1.386(5) . ?
C14 C15 1.380(6) . ?
C15 C16 1.389(6) . ?
C16 C17 1.392(6) . ?
C18 C17 1.394(5) . ?
C19 C20 1.390(5) . ?
C19 C24 1.391(5) . ?
C21 C20 1.363(5) . ?
C21 C22 1.394(5) . ?
C23 C24 1.390(5) . ?
C23 C22 1.397(6) . ?
C25 C26 1.380(5) . ?
C25 C30 1.392(5) . ?
C26 C27 1.363(5) . ?
C27 C28 1.395(5) . ?
C28 C29 1.387(5) . ?
C29 C30 1.391(5) . ?
C31 C32 1.391(5) . ?
C32 C33 1.381(5) . ?
C34 C35 1.381(5) . ?
C35 C36 1.387(5) . ?
C37 C42 1.387(5) . ?
C37 C38 1.388(5) . ?
C38 C39 1.368(5) . ?
C39 C40 1.397(5) . ?
C40 C41 1.397(5) . ?
C41 C42 1.389(5) . ?
C43 C44 1.386(5) . ?
C43 C48 1.391(5) . ?
C44 C45 1.370(5) . ?
C45 C46 1.384(6) . ?
C46 C47 1.402(5) . ?
C47 C48 1.384(6) . ?
C49 C50 1.381(5) . ?
C49 C54 1.387(5) . ?
C50 C51 1.384(5) . ?
C51 C52 1.385(6) . ?
C52 C53 1.388(6) . ?
C53 C54 1.405(5) . ?
C55 C56 1.385(5) . ?
C55 C60 1.389(5) . ?
C56 C57 1.373(5) . ?
C57 C58 1.390(6) . ?
C58 C59 1.389(7) . ?
C59 C60 1.393(5) . ?

loop_
_geom_torsion_atom_site_label_1
_geom_torsion_atom_site_label_2
_geom_torsion_atom_site_label_3
_geom_torsion_atom_site_label_4
_geom_torsion
_geom_torsion_site_symmetry_1
_geom_torsion_site_symmetry_2
_geom_torsion_site_symmetry_3
_geom_torsion_site_symmetry_4
_geom_torsion_publ_flag
N1 C1 O1 C8 -1.9(4) . . . . ?
C2 C1 O1 C8 179.0(4) . . . . ?
O1 C1 N1 C7 2.7(4) . . . . ?
C2 C1 N1 C7 -178.4(4) . . . . ?
O1 C1 N1 Co1 -167.0(2) . . . . ?
C2 C1 N1 Co1 11.9(6) . . . . ?
N1 C1 C2 C3 -5.0(8) . . . . ?
O1 C1 C2 C3 173.9(4) . . . . ?
C13 N2 C3 O2 2.0(5) . . . . ?
Co1 N2 C3 O2 168.6(3) . . . . ?
C13 N2 C3 C2 -174.0(5) . . . . ?
Co1 N2 C3 C2 -7.4(6) . . . . ?
C14 O2 C3 N2 -2.3(5) . . . . ?
C14 O2 C3 C2 174.2(4) . . . . ?
C1 C2 C3 N2 2.4(8) . . . . ?
C1 C2 C3 O2 -173.4(4) . . . . ?
C19 N3 C4 O3 0.9(4) . . . . ?
Co1 N3 C4 O3 -178.9(2) . . . . ?
C19 N3 C4 C5 -178.5(3) . . . . ?
Co1 N3 C4 C5 1.7(5) . . . . ?
C20 O3 C4 N3 -0.4(4) . . . . ?
C20 O3 C4 C5 179.1(3) . . . . ?
N3 C4 C5 C6 -2.6(6) . . . . ?
O3 C4 C5 C6 178.0(3) . . . . ?
C25 N4 C6 O4 1.4(4) . . . . ?
Co1 N4 C6 O4 -179.4(2) . . . . ?
C25 N4 C6 C5 -177.9(3) . . . . ?
Co1 N4 C6 C5 1.4(5) . . . . ?
C26 O4 C6 N4 -1.4(4) . . . . ?
C26 O4 C6 C5 178.0(3) . . . . ?
C4 C5 C6 N4 0.9(6) . . . . ?
C4 C5 C6 O4 -178.3(3) . . . . ?
C1 N1 C7 C12 177.6(4) . . . . ?
Co1 N1 C7 C12 -13.9(6) . . . . ?
C1 N1 C7 C8 -2.3(4) . . . . ?
Co1 N1 C7 C8 166.2(3) . . . . ?
C1 O1 C8 C9 178.6(4) . . . . ?
C1 O1 C8 C7 0.4(4) . . . . ?
C12 C7 C8 C9 3.0(6) . . . . ?
N1 C7 C8 C9 -177.1(4) . . . . ?
C12 C7 C8 O1 -178.7(3) . . . . ?
N1 C7 C8 O1 1.2(4) . . . . ?
C9 C10 C11 C12 -0.2(7) . . . . ?
C8 C7 C12 C11 -2.2(5) . . . . ?
N1 C7 C12 C11 177.9(4) . . . . ?
C10 C11 C12 C7 0.9(6) . . . . ?
C3 N2 C13 C14 -0.9(4) . . . . ?
Co1 N2 C13 C14 -166.3(3) . . . . ?
C3 N2 C13 C18 175.7(4) . . . . ?
Co1 N2 C13 C18 10.3(6) . . . . ?
C18 C13 C14 C15 -2.1(7) . . . . ?
N2 C13 C14 C15 175.0(4) . . . . ?
C18 C13 C14 O2 -177.5(4) . . . . ?
N2 C13 C14 O2 -0.4(5) . . . . ?
C3 O2 C14 C15 -173.6(5) . . . . ?
C3 O2 C14 C13 1.6(5) . . . . ?
C13 C14 C15 C16 1.3(7) . . . . ?
O2 C14 C15 C16 175.8(4) . . . . ?
C14 C15 C16 C17 0.3(8) . . . . ?
C14 C13 C18 C17 1.1(6) . . . . ?
N2 C13 C18 C17 -175.2(4) . . . . ?
C15 C16 C17 C18 -1.2(8) . . . . ?
C13 C18 C17 C16 0.4(7) . . . . ?
C4 N3 C19 C20 -1.1(4) . . . . ?
Co1 N3 C19 C20 178.7(2) . . . . ?
C4 N3 C19 C24 177.3(4) . . . . ?
Co1 N3 C19 C24 -2.9(5) . . . . ?
C20 C21 C22 C23 0.1(5) . . . . ?
C24 C23 C22 C21 0.9(6) . . . . ?
O1 C8 C9 C10 179.8(4) . . . . ?
C7 C8 C9 C10 -2.2(6) . . . . ?
C11 C10 C9 C8 0.8(6) . . . . ?
C22 C21 C20 O3 178.6(3) . . . . ?
C22 C21 C20 C19 -1.9(5) . . . . ?
C4 O3 C20 C21 179.2(3) . . . . ?
C4 O3 C20 C19 -0.4(3) . . . . ?
C24 C19 C20 C21 2.7(5) . . . . ?
N3 C19 C20 C21 -178.6(3) . . . . ?
C24 C19 C20 O3 -177.7(3) . . . . ?
N3 C19 C20 O3 1.0(4) . . . . ?
C22 C23 C24 C19 -0.1(5) . . . . ?
C20 C19 C24 C23 -1.7(5) . . . . ?
N3 C19 C24 C23 -179.9(3) . . . . ?
C6 N4 C25 C26 -0.8(4) . . . . ?
Co1 N4 C25 C26 180.0(2) . . . . ?
C6 N4 C25 C30 179.9(4) . . . . ?
Co1 N4 C25 C30 0.7(5) . . . . ?
C30 C25 C26 C27 -0.5(5) . . . . ?
N4 C25 C26 C27 -179.9(3) . . . . ?
C30 C25 C26 O4 179.4(3) . . . . ?
N4 C25 C26 O4 0.0(4) . . . . ?
C6 O4 C26 C27 -179.3(3) . . . . ?
C6 O4 C26 C25 0.8(3) . . . . ?
C25 C26 C27 C28 -0.5(5) . . . . ?
O4 C26 C27 C28 179.7(3) . . . . ?
C26 C27 C28 C29 0.9(5) . . . . ?
C27 C28 C29 C30 -0.3(6) . . . . ?
C28 C29 C30 C25 -0.7(5) . . . . ?
C26 C25 C30 C29 1.0(5) . . . . ?
N4 C25 C30 C29 -179.8(3) . . . . ?
C37 N5 C31 O5 0.6(4) . . . . ?
Co02 N5 C31 O5 -178.8(2) . . . . ?
C37 N5 C31 C32 -178.6(3) . . . . ?
Co02 N5 C31 C32 2.0(5) . . . . ?
C38 O5 C31 N5 0.0(4) . . . . ?
C38 O5 C31 C32 179.3(3) . . . . ?
N5 C31 C32 C33 0.6(6) . . . . ?
O5 C31 C32 C33 -178.6(3) . . . . ?
C43 N6 C33 C32 -177.1(3) . . . . ?
Co02 N6 C33 C32 -3.6(5) . . . . ?
C43 N6 C33 O6 1.9(4) . . . . ?
Co02 N6 C33 O6 175.4(2) . . . . ?
C31 C32 C33 N6 0.4(6) . . . . ?
C31 C32 C33 O6 -178.6(3) . . . . ?
C44 O6 C33 N6 -1.6(4) . . . . ?
C44 O6 C33 C32 177.5(3) . . . . ?
C49 N7 C34 C35 -177.7(5) . . . . ?
Co02 N7 C34 C35 10.9(7) . . . . ?
C49 N7 C34 O7 2.4(4) . . . . ?
Co02 N7 C34 O7 -169.0(3) . . . . ?
C50 O7 C34 N7 -1.4(5) . . . . ?
C50 O7 C34 C35 178.7(4) . . . . ?
N7 C34 C35 C36 -3.5(8) . . . . ?
O7 C34 C35 C36 176.4(4) . . . . ?
C55 N8 C36 O8 1.9(5) . . . . ?
Co02 N8 C36 O8 170.3(3) . . . . ?
C55 N8 C36 C35 -175.6(5) . . . . ?
Co02 N8 C36 C35 -7.2(6) . . . . ?
C56 O8 C36 N8 -2.3(5) . . . . ?
C56 O8 C36 C35 175.6(4) . . . . ?
C34 C35 C36 N8 1.3(8) . . . . ?
C34 C35 C36 O8 -176.2(4) . . . . ?
C31 N5 C37 C42 179.4(4) . . . . ?
Co02 N5 C37 C42 -1.2(6) . . . . ?
C31 N5 C37 C38 -1.0(4) . . . . ?
Co02 N5 C37 C38 178.4(2) . . . . ?
C31 O5 C38 C39 179.4(3) . . . . ?
C31 O5 C38 C37 -0.7(3) . . . . ?
C42 C37 C38 C39 0.6(5) . . . . ?
N5 C37 C38 C39 -179.0(3) . . . . ?
C42 C37 C38 O5 -179.3(3) . . . . ?
N5 C37 C38 O5 1.0(4) . . . . ?
O5 C38 C39 C40 179.4(3) . . . . ?
C37 C38 C39 C40 -0.5(5) . . . . ?
C38 C39 C40 C41 -0.1(5) . . . . ?
C39 C40 C41 C42 0.5(6) . . . . ?
C38 C37 C42 C41 -0.1(5) . . . . ?
N5 C37 C42 C41 179.4(3) . . . . ?
C40 C41 C42 C37 -0.4(5) . . . . ?
C33 N6 C43 C44 -1.5(4) . . . . ?
Co02 N6 C43 C44 -174.3(2) . . . . ?
C33 N6 C43 C48 178.6(4) . . . . ?
Co02 N6 C43 C48 5.8(5) . . . . ?
C48 C43 C44 C45 -0.4(5) . . . . ?
N6 C43 C44 C45 179.7(3) . . . . ?
C48 C43 C44 O6 -179.5(3) . . . . ?
N6 C43 C44 O6 0.5(4) . . . . ?
C33 O6 C44 C45 -178.5(3) . . . . ?
C33 O6 C44 C43 0.6(3) . . . . ?
C43 C44 C45 C46 -0.5(5) . . . . ?
O6 C44 C45 C46 178.5(3) . . . . ?
C44 C45 C46 C47 0.6(6) . . . . ?
C45 C46 C47 C48 0.2(6) . . . . ?
C46 C47 C48 C43 -1.1(5) . . . . ?
C44 C43 C48 C47 1.1(5) . . . . ?
N6 C43 C48 C47 -178.9(3) . . . . ?
C34 N7 C49 C50 -2.5(4) . . . . ?
Co02 N7 C49 C50 167.8(3) . . . . ?
C34 N7 C49 C54 177.8(4) . . . . ?
Co02 N7 C49 C54 -12.0(6) . . . . ?
C54 C49 C50 O7 -178.5(3) . . . . ?
N7 C49 C50 O7 1.7(4) . . . . ?
C54 C49 C50 C51 1.9(6) . . . . ?
N7 C49 C50 C51 -177.9(4) . . . . ?
C34 O7 C50 C49 -0.2(4) . . . . ?
C34 O7 C50 C51 179.3(4) . . . . ?
C49 C50 C51 C52 -1.3(6) . . . . ?
O7 C50 C51 C52 179.3(4) . . . . ?
C50 C51 C52 C53 -0.3(6) . . . . ?
C51 C52 C53 C54 1.2(7) . . . . ?
C50 C49 C54 C53 -0.9(6) . . . . ?
N7 C49 C54 C53 178.8(4) . . . . ?
C52 C53 C54 C49 -0.5(6) . . . . ?
C36 N8 C55 C56 -0.8(4) . . . . ?
Co02 N8 C55 C56 -168.2(3) . . . . ?
C36 N8 C55 C60 174.4(4) . . . . ?
Co02 N8 C55 C60 6.9(6) . . . . ?
C60 C55 C56 C57 1.2(7) . . . . ?
N8 C55 C56 C57 177.0(5) . . . . ?
C60 C55 C56 O8 -176.4(4) . . . . ?
N8 C55 C56 O8 -0.6(5) . . . . ?
C36 O8 C56 C57 -175.9(5) . . . . ?
C36 O8 C56 C55 1.7(5) . . . . ?
C55 C56 C57 C58 0.0(8) . . . . ?
O8 C56 C57 C58 177.2(5) . . . . ?
C56 C57 C58 C59 0.3(9) . . . . ?
C57 C58 C59 C60 -1.8(9) . . . . ?
C56 C55 C60 C59 -2.6(6) . . . . ?
N8 C55 C60 C59 -177.2(4) . . . . ?
C58 C59 C60 C55 2.9(8) . . . . ?
